data_2012695
loop_
_publ_author_name
'Christendat, Dharamdat'
'Wharf, Ivor'
'Lebuis, Anne-Marie'
'Butler, Ian S.'
'Gilson, Denis F. R.'

_publ_section_title
;
 Pentacarbonyl{tris[4-(methylsulfonyl)phenyl]stannyl}manganese(I): an
 unexpected tetragonal structure
;
_journal_issue 5
_journal_name_full 'Acta Crystallographica Section C'
_journal_page_first m297
_journal_page_last m299
_journal_paper_doi 10.1107/S0108270102004377
_journal_volume 58
_journal_year 2002
_chemical_formula_iupac '[Mn Sn (C7 H7 O2 S)3 (C O)5]'
_chemical_formula_moiety 'C26 H21 Mn O11 S3 Sn'
_chemical_formula_sum 'C26 H21 Mn O11 S3 Sn'
_chemical_formula_weight 779.24
_chemical_name_systematic
;
Pentacarbonyl{tris[4-(methylsulfonyl)phenyl]stannyl}manganese(I)
;
_space_group_IT_number 82
_symmetry_cell_setting tetragonal
_symmetry_space_group_name_Hall 'I -4'
_symmetry_space_group_name_H-M 'I -4'
_atom_sites_solution_hydrogens geom
_atom_sites_solution_primary direct
_atom_sites_solution_secondary difmap
_audit_creation_method SHELXL97
_cell_angle_alpha 90
_cell_angle_beta 90
_cell_angle_gamma 90
_cell_formula_units_Z 8
_cell_length_a 22.41880(10)
_cell_length_b 22.41880(10)
_cell_length_c 11.97640(10)
_cell_measurement_reflns_used 28577
_cell_measurement_temperature 279(2)
_cell_measurement_theta_max 73.3
_cell_measurement_theta_min 2.7
_cell_volume 6019.37(6)
_computing_cell_refinement SMART
_computing_data_collection 'SMART (Bruker, 1999)'
_computing_data_reduction 'SHELXTL (Bruker, 1997)'
_computing_molecular_graphics SHELXTL
_computing_publication_material SHELXTL
_computing_structure_refinement 'SHELXL97 (Sheldrick, 1997)'
_computing_structure_solution 'SHELXS97 (Sheldrick, 1997)'
_diffrn_ambient_temperature 279(2)
_diffrn_detector_area_resol_mean 5.5
_diffrn_measured_fraction_theta_full 0.996
_diffrn_measured_fraction_theta_max 0.996
_diffrn_measurement_device_type 'Bruker SMART 2K/Platform'
_diffrn_measurement_method \w
_diffrn_radiation_monochromator graphite
_diffrn_radiation_source 'normal-focus sealed tube'
_diffrn_radiation_type CuK\a
_diffrn_radiation_wavelength 1.54178
_diffrn_reflns_av_R_equivalents 0.072
_diffrn_reflns_av_sigmaI/netI 0.039
_diffrn_reflns_limit_h_max 27
_diffrn_reflns_limit_h_min -27
_diffrn_reflns_limit_k_max 27
_diffrn_reflns_limit_k_min -27
_diffrn_reflns_limit_l_max 13
_diffrn_reflns_limit_l_min -14
_diffrn_reflns_number 34825
_diffrn_reflns_theta_full 73.33
_diffrn_reflns_theta_max 73.33
_diffrn_reflns_theta_min 2.79
_diffrn_standards_decay_% none
_diffrn_standards_number 316
_exptl_absorpt_coefficient_mu 12.467
_exptl_absorpt_correction_T_max 0.536
_exptl_absorpt_correction_T_min 0.037
_exptl_absorpt_correction_type multi-scan
_exptl_absorpt_process_details '(SADABS; Sheldrick, 1996)'
_exptl_crystal_colour colourless
_exptl_crystal_density_diffrn 1.720
_exptl_crystal_density_meas ?
_exptl_crystal_density_method 'not measured'
_exptl_crystal_description needle
_exptl_crystal_F_000 3104
_exptl_crystal_size_max 0.70
_exptl_crystal_size_mid 0.08
_exptl_crystal_size_min 0.05
_refine_diff_density_max 0.69
_refine_diff_density_min -0.37
_refine_ls_abs_structure_details 'Flack (1983), 2802 Friedel pairs'
_refine_ls_abs_structure_Flack 0.009(5)
_refine_ls_extinction_method none
_refine_ls_goodness_of_fit_ref 0.990
_refine_ls_hydrogen_treatment constr
_refine_ls_matrix_type full
_refine_ls_number_parameters 382
_refine_ls_number_reflns 5976
_refine_ls_number_restraints 0
_refine_ls_restrained_S_all 0.990
_refine_ls_R_factor_all 0.035
_refine_ls_R_factor_gt 0.033
_refine_ls_shift/su_max 0.002
_refine_ls_shift/su_mean 0.000
_refine_ls_structure_factor_coef Fsqd
_refine_ls_weighting_details 'calc w = 1/[\s^2^(Fo^2^)+(0.0544P)^2^] where P=(Fo^2^+2Fc^2^)/3'
_refine_ls_weighting_scheme calc
_refine_ls_wR_factor_gt 0.081
_refine_ls_wR_factor_ref 0.082
_reflns_number_gt 5643
_reflns_number_total 5976
_reflns_threshold_expression I>2\s(I)
_cod_data_source_file fg1638.cif
_cod_data_source_block I
_cod_depositor_comments
;
The following automatic conversions were performed:
'_symmetry_cell_setting' value 'Tetragonal' changed to 'tetragonal'
according to '/home/saulius/struct/CIF-dictionaries/cif_core.dic'
dictionary named 'cif_core.dic' version 2.4.1 from 2010-06-29.

Automatic conversion script
Id: cif_fix_enum 1527 2010-12-29 10:47:43Z saulius 

The following automatic conversions were performed:

'_symmetry_cell_setting' value 'Tetragonal' changed to 'tetragonal'
according to /home/saulius/struct/CIF-dictionaries/cif_core.dic
dictionary named 'cif_core.dic' version 2.4.1 from 2010-06-29.

Automatic conversion script
Id: cif_fix_values 1715 2011-07-08 13:25:40Z adriana 

The following automatic conversions were performed:

'_exptl_crystal_density_meas' value 'not measured' was changed to '?'
- the value is perceived as not measured.

Automatic conversion script
Id: cif_fix_values 3008 2015-01-20 13:52:24Z robertas 
;
_cod_original_sg_symbol_H-M I-4
_cod_database_code 2012695
_cod_database_fobs_code 2012695

loop_
_symmetry_equiv_pos_as_xyz
'x, y, z'
'-x, -y, z'
'y, -x, -z'
'-y, x, -z'
'x+1/2, y+1/2, z+1/2'
'-x+1/2, -y+1/2, z+1/2'
'y+1/2, -x+1/2, -z+1/2'
'-y+1/2, x+1/2, -z+1/2'

loop_
_atom_site_label
_atom_site_fract_x
_atom_site_fract_y
_atom_site_fract_z
_atom_site_U_iso_or_equiv
_atom_site_adp_type
_atom_site_calc_flag
_atom_site_refinement_flags
_atom_site_occupancy
_atom_site_disorder_assembly
_atom_site_disorder_group
_atom_site_type_symbol
Sn1 0.696106(11) 0.899651(11) 0.95549(2) 0.03475(7) Uani d . 1 . . Sn
Mn1 0.62486(3) 0.98948(3) 1.01148(6) 0.03932(16) Uani d . 1 . . Mn
S1 0.55226(5) 0.65385(5) 1.13441(10) 0.0458(2) Uani d . 1 . . S
S2 0.96855(5) 0.85146(6) 1.16909(12) 0.0556(3) Uani d . 1 . . S
S3 0.71662(5) 0.84524(5) 0.40473(10) 0.0459(2) Uani d . 1 . . S
O1 0.54612(19) 0.9335(2) 0.8409(4) 0.0760(12) Uani d . 1 . . O
O2 0.6762(2) 1.0679(2) 0.8360(4) 0.0859(15) Uani d . 1 . . O
O3 0.7141(2) 1.0378(2) 1.1712(5) 0.0992(19) Uani d . 1 . . O
O5 0.53476(17) 1.08178(19) 1.0643(5) 0.0816(14) Uani d . 1 . . O
O4 0.57984(19) 0.9088(2) 1.1907(4) 0.0754(12) Uani d . 1 . . O
O11 0.49105(16) 0.65891(19) 1.1004(4) 0.0687(11) Uani d . 1 . . O
O12 0.56475(19) 0.64656(17) 1.2524(3) 0.0632(10) Uani d . 1 . . O
O21 0.9674(2) 0.8630(3) 1.2852(4) 0.0939(17) Uani d . 1 . . O
O22 0.98832(19) 0.79457(19) 1.1302(5) 0.0892(16) Uani d . 1 . . O
O31 0.69427(19) 0.89423(19) 0.3427(3) 0.0695(10) Uani d . 1 . . O
O32 0.6924(2) 0.78726(19) 0.3861(3) 0.0767(12) Uani d . 1 . . O
C1 0.5765(2) 0.9542(2) 0.9056(5) 0.0505(11) Uani d . 1 . . C
C2 0.6585(2) 1.0371(2) 0.9006(5) 0.0550(12) Uani d . 1 . . C
C3 0.6819(2) 1.0192(3) 1.1118(5) 0.0587(14) Uani d . 1 . . C
C5 0.5702(2) 1.0473(2) 1.0479(5) 0.0533(11) Uani d . 1 . . C
C4 0.5971(2) 0.9386(2) 1.1226(4) 0.0509(11) Uani d . 1 . . C
C11 0.65176(18) 0.81769(18) 1.0075(3) 0.0354(8) Uani d . 1 . . C
C12 0.60592(19) 0.79180(19) 0.9451(4) 0.0429(9) Uani d . 1 . . C
H12 0.5954 0.8085 0.8768 0.051 Uiso calc R 1 . . H
C13 0.57572(19) 0.74158(19) 0.9828(4) 0.0424(10) Uani d . 1 . . C
H13 0.5456 0.7245 0.9399 0.051 Uiso calc R 1 . . H
C14 0.59103(17) 0.71748(18) 1.0847(4) 0.0360(8) Uani d . 1 . . C
C15 0.6365(2) 0.7416(2) 1.1483(4) 0.0424(9) Uani d . 1 . . C
H15 0.6468 0.7248 1.2167 0.051 Uiso calc R 1 . . H
C16 0.66639(19) 0.7912(2) 1.1084(4) 0.0420(9) Uani d . 1 . . C
H16 0.6973 0.8073 1.1507 0.050 Uiso calc R 1 . . H
C17 0.5850(3) 0.5939(2) 1.0630(6) 0.0761(19) Uani d . 1 . . C
H17A 0.5662 0.5573 1.0856 0.114 Uiso calc R 1 . . H
H17B 0.6268 0.5922 1.0803 0.114 Uiso calc R 1 . . H
H17C 0.5799 0.5993 0.9841 0.114 Uiso calc R 1 . . H
C21 0.78469(17) 0.88860(18) 1.0269(3) 0.0363(8) Uani d . 1 . . C
C22 0.8055(2) 0.9197(3) 1.1172(4) 0.0539(12) Uani d . 1 . . C
H22 0.7814 0.9486 1.1498 0.065 Uiso calc R 1 . . H
C23 0.8622(2) 0.9091(3) 1.1612(4) 0.0551(12) Uani d . 1 . . C
H23 0.8761 0.9306 1.2224 0.066 Uiso calc R 1 . . H
C24 0.89676(18) 0.8660(2) 1.1118(4) 0.0417(9) Uani d . 1 . . C
C25 0.8774(2) 0.8346(2) 1.0219(5) 0.0611(14) Uani d . 1 . . C
H25 0.9015 0.8057 0.9893 0.073 Uiso calc R 1 . . H
C26 0.8218(2) 0.8462(2) 0.9801(5) 0.0554(13) Uani d . 1 . . C
H26 0.8085 0.8250 0.9182 0.066 Uiso calc R 1 . . H
C27 1.0145(2) 0.9051(3) 1.1055(6) 0.0698(16) Uani d . 1 . . C
H27A 0.9994 0.9442 1.1213 0.105 Uiso calc R 1 . . H
H27B 1.0149 0.8988 1.0262 0.105 Uiso calc R 1 . . H
H27C 1.0543 0.9015 1.1342 0.105 Uiso calc R 1 . . H
C31 0.70613(19) 0.8848(2) 0.7775(4) 0.0402(9) Uani d . 1 . . C
C32 0.7059(3) 0.9303(2) 0.7001(4) 0.0613(14) Uani d . 1 . . C
H32 0.7040 0.9696 0.7251 0.074 Uiso calc R 1 . . H
C33 0.7084(3) 0.9193(2) 0.5851(4) 0.0581(14) Uani d . 1 . . C
H33 0.7075 0.9506 0.5341 0.070 Uiso calc R 1 . . H
C34 0.71215(19) 0.8611(2) 0.5494(4) 0.0419(9) Uani d . 1 . . C
C35 0.7127(2) 0.8144(2) 0.6253(4) 0.0478(10) Uani d . 1 . . C
H35 0.7152 0.7752 0.6005 0.057 Uiso calc R 1 . . H
C36 0.7094(2) 0.8268(2) 0.7381(4) 0.0469(10) Uani d . 1 . . C
H36 0.7095 0.7954 0.7888 0.056 Uiso calc R 1 . . H
C37 0.7932(3) 0.8400(3) 0.3795(5) 0.0689(15) Uani d . 1 . . C
H37A 0.7998 0.8305 0.3023 0.103 Uiso calc R 1 . . H
H37B 0.8100 0.8092 0.4255 0.103 Uiso calc R 1 . . H
H37C 0.8119 0.8774 0.3967 0.103 Uiso calc R 1 . . H

loop_
_atom_site_aniso_label
_atom_site_aniso_U_11
_atom_site_aniso_U_22
_atom_site_aniso_U_33
_atom_site_aniso_U_12
_atom_site_aniso_U_13
_atom_site_aniso_U_23
Sn1 0.03491(14) 0.03749(14) 0.03186(13) -0.00159(11) -0.00251(10) -0.00022(10)
Mn1 0.0336(3) 0.0415(4) 0.0428(4) -0.0004(3) -0.0022(3) -0.0028(3)
S1 0.0491(6) 0.0412(5) 0.0470(6) -0.0056(4) 0.0092(5) 0.0001(4)
S2 0.0388(6) 0.0645(8) 0.0634(8) 0.0030(5) -0.0038(5) 0.0197(6)
S3 0.0528(6) 0.0519(6) 0.0331(5) -0.0029(5) -0.0062(4) -0.0030(4)
O1 0.066(2) 0.083(3) 0.079(3) -0.002(2) -0.032(2) -0.013(2)
O2 0.103(4) 0.066(3) 0.089(4) 0.005(2) 0.029(3) 0.024(3)
O3 0.076(3) 0.091(3) 0.130(5) 0.010(2) -0.047(3) -0.051(3)
O5 0.051(2) 0.075(3) 0.119(4) 0.0193(19) -0.009(2) -0.026(3)
O4 0.069(3) 0.093(3) 0.064(3) -0.002(2) 0.018(2) 0.017(2)
O11 0.0460(19) 0.079(3) 0.081(3) -0.0213(18) 0.0044(18) 0.005(2)
O12 0.084(3) 0.056(2) 0.049(2) -0.0108(19) 0.0065(18) 0.0074(16)
O21 0.056(3) 0.163(5) 0.062(3) 0.011(3) -0.011(2) 0.018(3)
O22 0.063(3) 0.060(2) 0.144(5) 0.020(2) -0.013(3) 0.019(3)
O31 0.077(3) 0.089(3) 0.0420(19) 0.027(3) -0.0104(19) 0.0060(19)
O32 0.110(3) 0.073(3) 0.047(2) -0.037(2) -0.006(2) -0.0091(18)
C1 0.044(2) 0.051(3) 0.056(3) 0.002(2) -0.009(2) -0.002(2)
C2 0.058(3) 0.046(3) 0.061(3) 0.004(2) 0.005(2) 0.004(2)
C3 0.046(3) 0.060(3) 0.071(4) 0.005(2) -0.013(2) -0.018(3)
C5 0.040(2) 0.059(3) 0.061(3) -0.002(2) -0.003(2) -0.001(2)
C4 0.046(3) 0.063(3) 0.043(3) -0.002(2) 0.003(2) 0.002(2)
C11 0.036(2) 0.034(2) 0.036(2) -0.0021(16) 0.0021(15) 0.0013(15)
C12 0.043(2) 0.045(2) 0.040(2) 0.0015(17) -0.0096(18) 0.0034(19)
C13 0.035(2) 0.045(2) 0.048(3) -0.0019(16) -0.0085(17) -0.0021(18)
C14 0.0333(19) 0.0351(19) 0.040(2) 0.0002(15) 0.0027(15) -0.0034(16)
C15 0.047(2) 0.049(2) 0.030(2) -0.0001(18) -0.0058(17) 0.0048(17)
C16 0.039(2) 0.049(2) 0.038(2) -0.0090(18) -0.0074(17) -0.0049(18)
C17 0.111(5) 0.041(3) 0.076(4) 0.000(3) 0.036(4) -0.003(3)
C21 0.0310(18) 0.042(2) 0.036(2) 0.0002(15) -0.0020(15) 0.0047(16)
C22 0.047(3) 0.074(3) 0.041(3) 0.018(2) -0.0035(19) -0.019(2)
C23 0.042(2) 0.077(4) 0.046(3) 0.008(2) -0.006(2) -0.016(2)
C24 0.034(2) 0.048(2) 0.043(2) 0.0010(17) 0.0000(17) 0.0126(18)
C25 0.054(3) 0.052(3) 0.078(4) 0.012(2) -0.002(3) -0.019(3)
C26 0.056(3) 0.046(3) 0.064(3) 0.006(2) -0.011(2) -0.019(2)
C27 0.038(3) 0.078(4) 0.094(5) -0.008(2) 0.007(3) 0.007(3)
C31 0.037(2) 0.047(2) 0.036(2) -0.0047(16) -0.0035(17) -0.0015(17)
C32 0.099(4) 0.038(2) 0.048(3) -0.013(3) -0.002(3) -0.006(2)
C33 0.095(4) 0.042(3) 0.037(2) -0.012(2) -0.008(3) 0.0070(19)
C34 0.042(2) 0.049(2) 0.034(2) -0.0031(17) -0.0063(18) -0.0037(19)
C35 0.060(3) 0.038(2) 0.045(3) 0.002(2) 0.002(2) -0.0038(19)
C36 0.058(3) 0.036(2) 0.047(3) 0.0106(19) 0.002(2) 0.0046(18)
C37 0.064(3) 0.089(4) 0.053(4) 0.010(3) 0.005(3) -0.001(3)

loop_
_atom_type_symbol
_atom_type_description
_atom_type_scat_dispersion_real
_atom_type_scat_dispersion_imag
_atom_type_scat_source
C C 0.0181 0.0091 'International Tables Vol C Tables 4.2.6.8 and 6.1.1.4'
H H 0.0000 0.0000 'International Tables Vol C Tables 4.2.6.8 and 6.1.1.4'
O O 0.0492 0.0322 'International Tables Vol C Tables 4.2.6.8 and 6.1.1.4'
S S 0.3331 0.5567 'International Tables Vol C Tables 4.2.6.8 and 6.1.1.4'
Mn Mn -0.5299 2.8052 'International Tables Vol C Tables 4.2.6.8 and 6.1.1.4'
Sn Sn 0.0259 5.4591 'International Tables Vol C Tables 4.2.6.8 and 6.1.1.4'

loop_
_geom_angle_atom_site_label_1
_geom_angle_atom_site_label_2
_geom_angle_atom_site_label_3
_geom_angle_site_symmetry_3
_geom_angle
_geom_angle_publ_flag
C31 Sn1 C21 . 105.92(16) y
C31 Sn1 C11 . 101.44(16) y
C21 Sn1 C11 . 101.99(15) y
C31 Sn1 Mn1 . 115.28(12) y
C21 Sn1 Mn1 . 122.39(11) y
C11 Sn1 Mn1 . 107.01(11) y
C5 Mn1 C1 . 94.3(2) ?
C5 Mn1 C4 . 92.3(2) ?
C1 Mn1 C4 . 91.8(2) ?
C5 Mn1 C2 . 92.0(2) ?
C1 Mn1 C2 . 89.6(3) ?
C4 Mn1 C2 . 175.4(2) ?
C5 Mn1 C3 . 92.9(2) ?
C1 Mn1 C3 . 172.7(2) ?
C4 Mn1 C3 . 89.3(3) ?
C2 Mn1 C3 . 88.7(3) ?
C5 Mn1 Sn1 . 175.13(15) y
C1 Mn1 Sn1 . 81.65(16) y
C4 Mn1 Sn1 . 85.23(16) y
C2 Mn1 Sn1 . 90.64(16) y
C3 Mn1 Sn1 . 91.22(16) y
O11 S1 O12 . 118.0(3) ?
O11 S1 C17 . 108.8(3) ?
O12 S1 C17 . 107.9(3) ?
O11 S1 C14 . 108.0(2) ?
O12 S1 C14 . 108.9(2) ?
C17 S1 C14 . 104.3(2) ?
O21 S2 O22 . 119.3(3) ?
O21 S2 C27 . 108.2(3) ?
O22 S2 C27 . 106.7(3) ?
O21 S2 C24 . 109.2(3) ?
O22 S2 C24 . 108.6(3) ?
C27 S2 C24 . 103.7(2) ?
O31 S3 O32 . 119.3(3) ?
O31 S3 C37 . 108.0(3) ?
O32 S3 C37 . 106.6(3) ?
O31 S3 C34 . 109.7(2) ?
O32 S3 C34 . 108.4(2) ?
C37 S3 C34 . 103.8(3) ?
O1 C1 Mn1 . 178.6(5) ?
O2 C2 Mn1 . 176.0(5) ?
O3 C3 Mn1 . 178.0(5) ?
O5 C5 Mn1 . 175.6(5) ?
O4 C4 Mn1 . 178.6(5) ?
C16 C11 C12 . 117.6(4) ?
C16 C11 Sn1 . 120.2(3) ?
C12 C11 Sn1 . 122.2(3) ?
C13 C12 C11 . 121.4(4) ?
C13 C12 H12 . 119.3 ?
C11 C12 H12 . 119.3 ?
C14 C13 C12 . 118.9(4) ?
C14 C13 H13 . 120.5 ?
C12 C13 H13 . 120.5 ?
C13 C14 C15 . 121.2(4) ?
C13 C14 S1 . 119.4(3) ?
C15 C14 S1 . 119.4(3) ?
C14 C15 C16 . 118.7(4) ?
C14 C15 H15 . 120.6 ?
C16 C15 H15 . 120.6 ?
C15 C16 C11 . 122.1(4) ?
C15 C16 H16 . 119.0 ?
C11 C16 H16 . 119.0 ?
S1 C17 H17A . 109.5 ?
S1 C17 H17B . 109.5 ?
H17A C17 H17B . 109.5 ?
S1 C17 H17C . 109.5 ?
H17A C17 H17C . 109.5 ?
H17B C17 H17C . 109.5 ?
C22 C21 C26 . 117.8(4) ?
C22 C21 Sn1 . 124.3(3) ?
C26 C21 Sn1 . 117.9(3) ?
C21 C22 C23 . 121.4(4) ?
C21 C22 H22 . 119.3 ?
C23 C22 H22 . 119.3 ?
C24 C23 C22 . 118.1(5) ?
C24 C23 H23 . 120.9 ?
C22 C23 H23 . 120.9 ?
C25 C24 C23 . 121.8(4) ?
C25 C24 S2 . 119.9(4) ?
C23 C24 S2 . 118.3(4) ?
C24 C25 C26 . 118.8(5) ?
C24 C25 H25 . 120.6 ?
C26 C25 H25 . 120.6 ?
C25 C26 C21 . 122.1(5) ?
C25 C26 H26 . 119.0 ?
C21 C26 H26 . 119.0 ?
S2 C27 H27A . 109.5 ?
S2 C27 H27B . 109.5 ?
H27A C27 H27B . 109.5 ?
S2 C27 H27C . 109.5 ?
H27A C27 H27C . 109.5 ?
H27B C27 H27C . 109.5 ?
C32 C31 C36 . 117.8(4) ?
C32 C31 Sn1 . 123.1(3) ?
C36 C31 Sn1 . 119.0(3) ?
C31 C32 C33 . 122.0(5) ?
C31 C32 H32 . 119.0 ?
C33 C32 H32 . 119.0 ?
C34 C33 C32 . 118.4(5) ?
C34 C33 H33 . 120.8 ?
C32 C33 H33 . 120.8 ?
C33 C34 C35 . 120.8(5) ?
C33 C34 S3 . 119.9(4) ?
C35 C34 S3 . 119.3(3) ?
C36 C35 C34 . 119.3(4) ?
C36 C35 H35 . 120.4 ?
C34 C35 H35 . 120.4 ?
C35 C36 C31 . 121.7(4) ?
C35 C36 H36 . 119.2 ?
C31 C36 H36 . 119.2 ?
S3 C37 H37A . 109.5 ?
S3 C37 H37B . 109.5 ?
H37A C37 H37B . 109.5 ?
S3 C37 H37C . 109.5 ?
H37A C37 H37C . 109.5 ?
H37B C37 H37C . 109.5 ?
C31 Sn1 O22 3_577 75.93(15) y
C21 Sn1 O22 3_577 67.74(13) y
C11 Sn1 O22 3_577 167.65(13) y
Mn1 Sn1 O22 3_577 84.79(8) y

loop_
_geom_bond_atom_site_label_1
_geom_bond_atom_site_label_2
_geom_bond_site_symmetry_2
_geom_bond_distance
_geom_bond_publ_flag
Sn1 C31 . 2.169(4) y
Sn1 C21 . 2.177(4) y
Sn1 C11 . 2.180(4) y
Sn1 Mn1 . 2.6564(7) y
Mn1 C5 . 1.836(5) y
Mn1 C1 . 1.847(5) y
Mn1 C4 . 1.860(5) y
Mn1 C2 . 1.863(6) y
Mn1 C3 . 1.877(5) y
S1 O11 . 1.436(4) ?
S1 O12 . 1.450(4) ?
S1 C17 . 1.754(5) ?
S1 C14 . 1.774(4) ?
S2 O21 . 1.414(5) ?
S2 O22 . 1.428(5) ?
S2 C27 . 1.757(6) ?
S2 C24 . 1.780(4) ?
S3 O31 . 1.417(4) ?
S3 O32 . 1.426(4) ?
S3 C37 . 1.747(6) ?
S3 C34 . 1.771(5) ?
O1 C1 . 1.130(6) ?
O2 C2 . 1.110(7) ?
O3 C3 . 1.096(7) ?
O5 C5 . 1.126(6) ?
O4 C4 . 1.123(7) ?
C11 C16 . 1.386(6) ?
C11 C12 . 1.397(6) ?
C12 C13 . 1.389(6) ?
C12 H12 . 0.9300 ?
C13 C14 . 1.378(6) ?
C13 H13 . 0.9300 ?
C14 C15 . 1.383(6) ?
C15 C16 . 1.383(6) ?
C15 H15 . 0.9300 ?
C16 H16 . 0.9300 ?
C17 H17A . 0.9600 ?
C17 H17B . 0.9600 ?
C17 H17C . 0.9600 ?
C21 C22 . 1.368(6) ?
C21 C26 . 1.381(6) ?
C22 C23 . 1.396(7) ?
C22 H22 . 0.9300 ?
C23 C24 . 1.373(7) ?
C23 H23 . 0.9300 ?
C24 C25 . 1.358(7) ?
C25 C26 . 1.370(7) ?
C25 H25 . 0.9300 ?
C26 H26 . 0.9300 ?
C27 H27A . 0.9600 ?
C27 H27B . 0.9600 ?
C27 H27C . 0.9600 ?
C31 C32 . 1.379(7) ?
C31 C36 . 1.384(6) ?
C32 C33 . 1.401(7) ?
C32 H32 . 0.9300 ?
C33 C34 . 1.376(7) ?
C33 H33 . 0.9300 ?
C34 C35 . 1.386(6) ?
C35 C36 . 1.381(7) ?
C35 H35 . 0.9300 ?
C36 H36 . 0.9300 ?
C37 H37A . 0.9600 ?
C37 H37B . 0.9600 ?
C37 H37C . 0.9600 ?
Sn1 O22 3_577 3.498(4) y

loop_
_geom_torsion_atom_site_label_1
_geom_torsion_atom_site_label_2
_geom_torsion_atom_site_label_3
_geom_torsion_atom_site_label_4
_geom_torsion
_geom_torsion_publ_flag
C31 Sn1 Mn1 C1 46.3(2) ?
C21 Sn1 Mn1 C1 177.6(2) ?
C11 Sn1 Mn1 C1 -65.6(2) ?
C31 Sn1 Mn1 C4 138.9(2) ?
C21 Sn1 Mn1 C4 -89.9(2) ?
C11 Sn1 Mn1 C4 26.9(2) ?
C31 Sn1 Mn1 C2 -43.2(2) ?
C21 Sn1 Mn1 C2 88.0(2) ?
C11 Sn1 Mn1 C2 -155.2(2) ?
C31 Sn1 Mn1 C3 -131.9(2) y
C21 Sn1 Mn1 C3 -0.7(2) y
C11 Sn1 Mn1 C3 116.1(2) y
C31 Sn1 C11 C16 141.9(3) ?
C21 Sn1 C11 C16 32.7(4) ?
Mn1 Sn1 C11 C16 -96.9(3) ?
C31 Sn1 C11 C12 -41.7(4) ?
C21 Sn1 C11 C12 -150.9(4) ?
Mn1 Sn1 C11 C12 79.5(4) y
C16 C11 C12 C13 0.4(7) ?
Sn1 C11 C12 C13 -176.1(3) ?
C11 C12 C13 C14 0.8(7) ?
C12 C13 C14 C15 -1.4(7) ?
C12 C13 C14 S1 179.3(3) ?
O11 S1 C14 C13 -35.8(4) ?
O12 S1 C14 C13 -165.1(4) ?
C17 S1 C14 C13 79.9(4) ?
O11 S1 C14 C15 144.9(4) ?
O12 S1 C14 C15 15.6(4) ?
C17 S1 C14 C15 -99.5(4) ?
C13 C14 C15 C16 0.6(7) ?
S1 C14 C15 C16 179.9(3) ?
C14 C15 C16 C11 0.7(7) ?
C12 C11 C16 C15 -1.2(7) ?
Sn1 C11 C16 C15 175.4(4) ?
C31 Sn1 C21 C22 146.8(4) ?
C11 Sn1 C21 C22 -107.5(4) ?
Mn1 Sn1 C21 C22 11.8(5) y
C31 Sn1 C21 C26 -35.1(4) ?
C11 Sn1 C21 C26 70.7(4) ?
Mn1 Sn1 C21 C26 -170.0(3) ?
C26 C21 C22 C23 -0.3(8) ?
Sn1 C21 C22 C23 177.8(4) ?
C21 C22 C23 C24 -0.3(9) ?
C22 C23 C24 C25 0.6(8) ?
C22 C23 C24 S2 -179.0(4) ?
O21 S2 C24 C25 -149.4(5) ?
O22 S2 C24 C25 -17.8(5) ?
C27 S2 C24 C25 95.4(5) ?
O21 S2 C24 C23 30.2(5) ?
O22 S2 C24 C23 161.8(4) ?
C27 S2 C24 C23 -85.0(5) ?
C23 C24 C25 C26 -0.3(8) ?
S2 C24 C25 C26 179.3(4) ?
C24 C25 C26 C21 -0.4(9) ?
C22 C21 C26 C25 0.7(8) ?
Sn1 C21 C26 C25 -177.6(5) ?
C21 Sn1 C31 C32 -104.5(5) ?
C11 Sn1 C31 C32 149.3(4) ?
Mn1 Sn1 C31 C32 34.1(5) y
C21 Sn1 C31 C36 79.4(4) ?
C11 Sn1 C31 C36 -26.8(4) ?
Mn1 Sn1 C31 C36 -142.0(3) ?
C36 C31 C32 C33 0.5(9) ?
Sn1 C31 C32 C33 -175.6(5) ?
C31 C32 C33 C34 -1.1(10) ?
C32 C33 C34 C35 0.8(9) ?
C32 C33 C34 S3 -179.0(5) ?
O31 S3 C34 C33 -21.2(5) ?
O32 S3 C34 C33 -152.9(5) ?
C37 S3 C34 C33 94.0(5) ?
O31 S3 C34 C35 159.0(4) ?
O32 S3 C34 C35 27.2(5) ?
C37 S3 C34 C35 -85.8(4) ?
C33 C34 C35 C36 -0.1(8) ?
S3 C34 C35 C36 179.7(4) ?
C34 C35 C36 C31 -0.5(8) ?
C32 C31 C36 C35 0.3(8) ?
Sn1 C31 C36 C35 176.5(4) ?
